data_2102321
loop_
_publ_author_name
'Marsh, Richard E.'

_publ_section_title
;
 Space group <i>Cc</i>: an update
;
_journal_issue 2
_journal_name_full 'Acta Crystallographica Section B'
_journal_page_first 252
_journal_page_last 253
_journal_paper_doi 10.1107/S0108768104003878
_journal_volume 60
_journal_year 2004
_chemical_formula_moiety 'C22 H46 N4 O4, I2, 1.5(H2 O)'
_chemical_formula_sum 'C22 H49 I2 N4 O5.5'
_space_group_crystal_system monoclinic
_space_group_IT_number 15
_symmetry_space_group_name_H-M 'C 1 2/c 1'
_audit_creation_method CRYM
_cell_angle_alpha 90
_cell_angle_beta 128.27
_cell_angle_gamma 90
_cell_formula_units_Z 4
_cell_length_a 21.6560
_cell_length_b 8.4100
_cell_length_c 21.0780
_cell_volume 3013.901
_cod_data_source_file bk0142.cif
_cod_data_source_block CIFHII
_cod_depositor_comments
;
 Adding the _cell_formula_units_Z data item.

 Antanas Vaitkus,
 2017-08-05

  Added moiety chemical formula from Marsh (2004) paper.
  The summary chemical formula is calculated from moiety formula using
  AdHocParser
  (svn://www.crystallography.net/cod-tools/trunk/Formulae/AdHocParser.yp,
  revision 1441.)

  Andrius Merkys
  2013-11-11
;
_cod_original_sg_symbol_H-M C2/c
_cod_database_code 2102321

loop_
_atom_site_label
_atom_site_type_symbol
_atom_site_fract_x
_atom_site_fract_y
_atom_site_fract_z
I1 I 0.41780 0.32063 0.87326
O1 O 0.12740 0.39290 0.35830
O2 O 0.17120 0.87220 0.38930
N1 N 0.16025 0.65455 0.26705
N2 N 0.06265 0.66330 0.39305
C1 C 0.21220 0.57040 0.35000
C2 C 0.18925 0.40020 0.35235
C3 C 0.15200 0.42980 0.43765
C4 C 0.08430 0.50335 0.43045
C5 C 0.11625 0.78375 0.45245
C6 C 0.12445 0.92350 0.41270
C7 C 0.14530 0.92500 0.31215
C8 C 0.18010 0.82985 0.28245
C9 C 0.18335 0.59550 0.21780
C10 C 0.07420 0.62190 0.22510
C11 C 0.01870 0.70095 0.14220
O5 O 0.00000 0.18470 0.25000
O6 O 0.11900 0.16540 0.55600
